data_7157472
loop_
_publ_author_name
'Calatrava-P\'erez, Elena'
'Acherman, Stefan'
'Stricker, Lucas'
'McManus, Gavin'
'Delente, Jason'
'Lynes, Amy D.'
'Henwood, Adam F.'
'Lovitt, June I.'
'Hawes, Chris S.'
'Byrne, Kevin'
'Schmitt, Wolfgang'
'Kotova, Oxana'
'Gunnlaugsson, Thorfinnur'
'Scanlan, Eoin M.'

_publ_section_title
;
 Fluorescent supramolecular hierarchical self-assemblies from glycosylated
 4-amino- and 4-bromo-1,8-naphthalimides.
;
_journal_issue 18
_journal_name_full 'Organic &amp; biomolecular chemistry'
_journal_page_first 3475
_journal_page_last 3480
_journal_paper_doi 10.1039/d0ob00033g
_journal_volume 18
_journal_year 2020
_chemical_formula_moiety '2(C16 H14 Br N O2)'
_chemical_formula_sum 'C32 H28 Br2 N2 O4'
_chemical_formula_weight 664.38
_space_group_crystal_system triclinic
_space_group_IT_number 2
_space_group_name_Hall '-P 1'
_space_group_name_H-M_alt 'P -1'
_atom_sites_solution_hydrogens mixed
_atom_sites_solution_primary dual
_audit_creation_date 2019-11-28
_audit_creation_method
;
Olex2 1.2
(compiled 2018.05.29 svn.r3508 for OlexSys, GUI svn.r5506)
;
_audit_update_record
;
2019-11-28 deposited with the CCDC.	2020-04-15 downloaded from the CCDC.
;
_cell_angle_alpha 99.692(2)
_cell_angle_beta 94.484(2)
_cell_angle_gamma 92.775(2)
_cell_formula_units_Z 2
_cell_length_a 4.4247(3)
_cell_length_b 16.1174(10)
_cell_length_c 19.4957(13)
_cell_measurement_reflns_used 9604
_cell_measurement_temperature 100
_cell_measurement_theta_max 68.17
_cell_measurement_theta_min 2.79
_cell_volume 1363.61(16)
_computing_cell_refinement 'SAINT V8.38A (?, 2016)'
_computing_data_reduction 'SAINT V8.38A (?, 2016)'
_computing_molecular_graphics 'Olex2 (Dolomanov et al., 2009)'
_computing_publication_material 'Olex2 (Dolomanov et al., 2009)'
_computing_structure_refinement 'ShelXL (Sheldrick, 2015)'
_computing_structure_solution 'ShelXT (Sheldrick, 2015)'
_diffrn_ambient_temperature 100.01
_diffrn_detector 'Bruker APEX2 area detector'
_diffrn_detector_area_resol_mean 7.9
_diffrn_detector_type 'CCD area detector'
_diffrn_measured_fraction_theta_full 0.991
_diffrn_measured_fraction_theta_max 0.988
_diffrn_measurement_device 'three-circle diffractometer'
_diffrn_measurement_device_type 'Bruker APEX-II CCD'
_diffrn_measurement_method '\f and \w scans'
_diffrn_radiation_monochromator 'mirror optics'
_diffrn_radiation_probe x-ray
_diffrn_radiation_type CuK\a
_diffrn_radiation_wavelength 1.54178
_diffrn_reflns_av_R_equivalents 0.0299
_diffrn_reflns_av_unetI/netI 0.0346
_diffrn_reflns_Laue_measured_fraction_full 0.991
_diffrn_reflns_Laue_measured_fraction_max 0.988
_diffrn_reflns_limit_h_max 5
_diffrn_reflns_limit_h_min -5
_diffrn_reflns_limit_k_max 18
_diffrn_reflns_limit_k_min -15
_diffrn_reflns_limit_l_max 23
_diffrn_reflns_limit_l_min -23
_diffrn_reflns_number 12740
_diffrn_reflns_point_group_measured_fraction_full 0.991
_diffrn_reflns_point_group_measured_fraction_max 0.988
_diffrn_reflns_theta_full 67.679
_diffrn_reflns_theta_max 68.213
_diffrn_reflns_theta_min 2.787
_diffrn_source 'microfocus sealed X-ray tube'
_diffrn_source_type 'Incoatec I\ms'
_diffrn_standards_number 0
_exptl_absorpt_coefficient_mu 4.115
_exptl_absorpt_correction_T_max 0.7531
_exptl_absorpt_correction_T_min 0.5856
_exptl_absorpt_correction_type multi-scan
_exptl_absorpt_process_details
;  
SADABS-2016/2 (Bruker,2016/2) was used for absorption correction. 
wR2(int) was 0.0681 before and 0.0440 after correction. 
The Ratio of minimum to maximum transmission is 0.7776. 
The \l/2 correction factor is Not present.
;
_exptl_crystal_colour colourless
_exptl_crystal_colour_primary colourless
_exptl_crystal_density_diffrn 1.618
_exptl_crystal_density_method 'not measured'
_exptl_crystal_description needle
_exptl_crystal_F_000 672
_exptl_crystal_size_max 0.18
_exptl_crystal_size_mid 0.06
_exptl_crystal_size_min 0.02
_refine_diff_density_max 0.959
_refine_diff_density_min -0.809
_refine_diff_density_rms 0.082
_refine_ls_extinction_method none
_refine_ls_goodness_of_fit_ref 1.098
_refine_ls_hydrogen_treatment mixed
_refine_ls_matrix_type full
_refine_ls_number_parameters 376
_refine_ls_number_reflns 4955
_refine_ls_number_restraints 2
_refine_ls_restrained_S_all 1.167
_refine_ls_R_factor_all 0.0420
_refine_ls_R_factor_gt 0.0410
_refine_ls_shift/su_max 0.003
_refine_ls_shift/su_mean 0.000
_refine_ls_structure_factor_coef Fsqd
_refine_ls_weighting_details 'w=1/[\s^2^(Fo^2^)+(0.0426P)^2^+2.6902P] where P=(Fo^2^+2Fc^2^)/3'
_refine_ls_weighting_scheme calc
_refine_ls_wR_factor_gt 0.1059
_refine_ls_wR_factor_ref 0.1066
_reflns_Friedel_coverage 0.000
_reflns_number_gt 4759
_reflns_number_total 4955
_reflns_threshold_expression 'I > 2\s(I)'
_cod_data_source_file d0ob00033g2.cif
_cod_data_source_block 7
_cod_depositor_comments 'Adding full bibliography for 7157470--7157472.cif.'
_cod_database_code 7157472
_shelx_shelxl_version_number 2016/4
_shelx_space_group_comment
;
The symmetry employed for this shelxl refinement is uniquely defined
by the following loop, which should always be used as a source of
symmetry information in preference to the above space-group names.
They are only intended as comments.
;
_shelx_estimated_absorpt_t_max 0.922
_shelx_estimated_absorpt_t_min 0.525
_olex2_refinement_description
;
1. Fixed Uiso
 At 1.2 times of:
  All C(H) groups, All C(H,H) groups
 At 1.5 times of:
  All C(H,H,H) groups
2. Restrained distances
 C27-Br2
 1.9 with sigma of 0.01
 C25-Br3
 1.9 with sigma of 0.01
3. Others
 Fixed Sof: Br2(0.93172) Br3(0.07071) H25(0.93) H27(0.06828)
4.a Secondary CH2 refined with riding coordinates:
 C2(H2A,H2B), C3(H3A,H3B), C4(H4A,H4B), C18(H18A,H18B), C19(H19A,H19B),
 C20(H20A,H20B)
4.b Aromatic/amide H refined with riding coordinates:
 C7(H7), C8(H8), C11(H11), C12(H12), C13(H13), C23(H23), C24(H24), C27(H27),
 C28(H28), C29(H29)
4.c Idealised Me refined as rotating group:
 C1(H1A,H1B,H1C), C17(H17A,H17B,H17C)
;
_olex2_submission_special_instructions 'No special instructions were received'

loop_
_space_group_symop_operation_xyz
'x, y, z'
'-x, -y, -z'

loop_
_atom_site_label
_atom_site_type_symbol
_atom_site_fract_x
_atom_site_fract_y
_atom_site_fract_z
_atom_site_U_iso_or_equiv
_atom_site_adp_type
_atom_site_occupancy
_atom_site_site_symmetry_order
_atom_site_calc_flag
_atom_site_refinement_flags_posn
_atom_site_refinement_flags_adp
_atom_site_refinement_flags_occupancy
_atom_site_disorder_assembly
_atom_site_disorder_group
Br1 Br 0.11369(8) 0.39982(2) 0.48556(2) 0.03191(12) Uani 1 1 d . . . A 2
O1 O -0.1103(5) -0.07949(13) 0.36818(11) 0.0284(5) Uani 1 1 d . . . . .
N1 N 0.2097(6) -0.00764(15) 0.30956(13) 0.0219(5) Uani 1 1 d . . . . .
C1 C 0.0434(10) -0.1896(3) 0.0718(2) 0.0477(10) Uani 1 1 d . . . . .
H1A H -0.177260 -0.186041 0.071121 0.071 Uiso 1 1 calc GR . . . .
H1B H 0.089544 -0.244409 0.046014 0.071 Uiso 1 1 calc GR . . . .
H1C H 0.130040 -0.144466 0.049940 0.071 Uiso 1 1 calc GR . . . .
O2 O 0.5384(5) 0.06505(14) 0.25438(11) 0.0285(5) Uani 1 1 d . . . . .
C2 C 0.1800(8) -0.1799(2) 0.14707(18) 0.0336(7) Uani 1 1 d . . . . .
H2A H 0.401931 -0.185427 0.147360 0.040 Uiso 1 1 calc R . . . .
H2B H 0.093140 -0.225894 0.168737 0.040 Uiso 1 1 calc R . . . .
C3 C 0.1210(7) -0.0953(2) 0.19063(16) 0.0277(6) Uani 1 1 d . . . . .
H3A H 0.199467 -0.048888 0.168143 0.033 Uiso 1 1 calc R . . . .
H3B H -0.100442 -0.090657 0.192833 0.033 Uiso 1 1 calc R . . . .
C4 C 0.2751(7) -0.08669(19) 0.26432(16) 0.0267(6) Uani 1 1 d . . . . .
H4A H 0.205561 -0.135219 0.285403 0.032 Uiso 1 1 calc R . . . .
H4B H 0.497405 -0.088450 0.261887 0.032 Uiso 1 1 calc R . . . .
C5 C 0.3555(6) 0.06691(19) 0.29792(15) 0.0223(6) Uani 1 1 d . . . . .
C6 C 0.2809(6) 0.14668(18) 0.34136(15) 0.0209(6) Uani 1 1 d . . . . .
C7 C 0.4067(7) 0.2222(2) 0.33000(16) 0.0246(6) Uani 1 1 d . . . . .
H7 H 0.533228 0.223209 0.292923 0.029 Uiso 1 1 calc R . . . .
C8 C 0.3497(7) 0.29811(19) 0.37276(16) 0.0248(6) Uani 1 1 d . . . . .
H8 H 0.434037 0.350385 0.364277 0.030 Uiso 1 1 calc R . . . .
C9 C 0.1713(7) 0.29588(19) 0.42684(15) 0.0241(6) Uani 1 1 d . . . . .
C10 C 0.0327(6) 0.22028(19) 0.44096(15) 0.0216(6) Uani 1 1 d . . . . .
C11 C -0.1562(7) 0.2149(2) 0.49599(15) 0.0258(6) Uani 1 1 d . . . . .
H11 H -0.196692 0.264800 0.526495 0.031 Uiso 1 1 calc R . . . .
C12 C -0.2800(7) 0.1390(2) 0.50549(16) 0.0274(6) Uani 1 1 d . . . . .
H12 H -0.405373 0.136467 0.542575 0.033 Uiso 1 1 calc R . . . .
C13 C -0.2236(7) 0.0645(2) 0.46092(16) 0.0252(6) Uani 1 1 d . . . . .
H13 H -0.311268 0.011923 0.467933 0.030 Uiso 1 1 calc R . . . .
C14 C -0.0420(6) 0.06729(18) 0.40714(15) 0.0214(6) Uani 1 1 d . . . . .
C15 C 0.0111(7) -0.01264(19) 0.36101(15) 0.0226(6) Uani 1 1 d . . . . .
C16 C 0.0902(6) 0.14493(18) 0.39604(14) 0.0202(6) Uani 1 1 d . . . . .
Br2 Br 1.69285(9) 0.72888(2) 0.33076(2) 0.03453(12) Uani 0.9317 1 d D . P B -2
N2 N 0.8301(6) 0.37498(16) 0.15612(13) 0.0231(5) Uani 1 1 d . . . . .
Br3 Br 1.7740(13) 0.7300(3) 0.2554(4) 0.0560(17) Uani 0.0707 1 d D . P C -1
O3 O 0.7586(6) 0.36615(15) 0.26917(13) 0.0367(6) Uani 1 1 d . . . . .
H25 H 1.695(8) 0.686(3) 0.1874(19) 0.023(9) Uiso 0.93 1 d . . P D 1
O4 O 0.9148(6) 0.38173(15) 0.04395(11) 0.0335(5) Uani 1 1 d . . . . .
C17 C 0.7255(8) 0.0593(2) 0.08954(19) 0.0336(7) Uani 1 1 d . . . . .
H17A H 0.879528 0.061442 0.056277 0.050 Uiso 1 1 calc GR . . . .
H17B H 0.576742 0.012057 0.071788 0.050 Uiso 1 1 calc GR . . . .
H17C H 0.823429 0.051570 0.134685 0.050 Uiso 1 1 calc GR . . . .
C18 C 0.5649(7) 0.1417(2) 0.09869(18) 0.0289(7) Uani 1 1 d . . . . .
H18A H 0.459760 0.148012 0.053327 0.035 Uiso 1 1 calc R . . . .
H18B H 0.409192 0.139034 0.132192 0.035 Uiso 1 1 calc R . . . .
C19 C 0.7836(7) 0.21859(19) 0.12509(17) 0.0257(6) Uani 1 1 d . . . . .
H19A H 0.885378 0.213068 0.171019 0.031 Uiso 1 1 calc R . . . .
H19B H 0.941906 0.220765 0.092147 0.031 Uiso 1 1 calc R . . . .
C20 C 0.6200(7) 0.30039(19) 0.13242(18) 0.0279(7) Uani 1 1 d . . . . .
H20A H 0.513741 0.305074 0.086751 0.033 Uiso 1 1 calc R . . . .
H20B H 0.465211 0.298708 0.166250 0.033 Uiso 1 1 calc R . . . .
C21 C 0.9682(7) 0.41191(19) 0.10578(15) 0.0232(6) Uani 1 1 d . . . . .
C22 C 1.1769(7) 0.48742(19) 0.13063(16) 0.0229(6) Uani 1 1 d . . . . .
C23 C 1.3121(7) 0.5262(2) 0.08222(17) 0.0293(7) Uani 1 1 d . . . . .
H23 H 1.273739 0.503660 0.033887 0.035 Uiso 1 1 calc R . . . .
C24 C 1.5062(8) 0.5987(2) 0.10376(19) 0.0343(7) Uani 1 1 d . . . . .
H24 H 1.600006 0.624678 0.069886 0.041 Uiso 1 1 calc R . . . .
C25 C 1.5628(7) 0.6330(2) 0.17391(19) 0.0330(7) Uani 1 1 d D . . . .
C26 C 1.4235(7) 0.5940(2) 0.22496(18) 0.0284(7) Uani 1 1 d . . . . .
C27 C 1.4631(7) 0.62510(19) 0.29741(18) 0.0314(7) Uani 1 1 d D . . . .
H27 H 1.584037 0.675951 0.313799 0.038 Uiso 0.0683 1 calc R . P B 1
C28 C 1.3341(8) 0.5846(2) 0.34422(17) 0.0345(8) Uani 1 1 d . . . . .
H28 H 1.372619 0.606130 0.392739 0.041 Uiso 1 1 calc R . . . .
C29 C 1.1424(8) 0.5106(2) 0.32169(17) 0.0321(7) Uani 1 1 d . . . . .
H29 H 1.050716 0.483206 0.355013 0.039 Uiso 1 1 calc R . . . .
C30 C 1.0887(7) 0.47847(19) 0.25183(16) 0.0242(6) Uani 1 1 d . . . . .
C31 C 0.8816(7) 0.40304(19) 0.22797(16) 0.0259(6) Uani 1 1 d . . . . .
C32 C 1.2305(7) 0.51951(18) 0.20258(16) 0.0227(6) Uani 1 1 d . . . . .

loop_
_atom_site_aniso_label
_atom_site_aniso_U_11
_atom_site_aniso_U_22
_atom_site_aniso_U_33
_atom_site_aniso_U_23
_atom_site_aniso_U_13
_atom_site_aniso_U_12
Br1 0.0498(2) 0.01823(18) 0.02635(18) -0.00156(13) 0.00507(14) 0.00528(14)
O1 0.0342(12) 0.0189(11) 0.0306(11) 0.0040(9) -0.0008(9) -0.0046(9)
N1 0.0263(12) 0.0150(12) 0.0230(12) 0.0002(10) -0.0001(10) 0.0021(9)
C1 0.054(2) 0.047(2) 0.0338(19) -0.0170(17) 0.0034(17) 0.0011(18)
O2 0.0297(11) 0.0271(12) 0.0272(11) -0.0017(9) 0.0087(9) 0.0000(9)
C2 0.0374(17) 0.0233(17) 0.0356(18) -0.0075(14) 0.0036(14) 0.0001(13)
C3 0.0289(15) 0.0242(16) 0.0271(15) -0.0035(12) 0.0007(12) 0.0035(12)
C4 0.0313(15) 0.0178(15) 0.0292(16) -0.0019(12) 0.0015(12) 0.0063(12)
C5 0.0231(14) 0.0219(15) 0.0207(14) 0.0009(11) -0.0017(11) 0.0034(11)
C6 0.0234(14) 0.0175(14) 0.0207(14) 0.0012(11) 0.0001(11) 0.0011(11)
C7 0.0265(14) 0.0240(15) 0.0231(14) 0.0036(12) 0.0035(11) 0.0002(12)
C8 0.0315(15) 0.0155(14) 0.0274(15) 0.0051(12) 0.0005(12) -0.0003(12)
C9 0.0308(15) 0.0167(14) 0.0234(14) 0.0000(11) -0.0019(12) 0.0061(12)
C10 0.0232(14) 0.0213(15) 0.0198(14) 0.0033(11) -0.0018(11) 0.0033(11)
C11 0.0298(15) 0.0275(16) 0.0203(14) 0.0025(12) 0.0024(12) 0.0082(12)
C12 0.0269(15) 0.0343(18) 0.0224(14) 0.0071(13) 0.0046(12) 0.0042(13)
C13 0.0250(14) 0.0259(16) 0.0252(15) 0.0073(12) 0.0010(12) -0.0002(12)
C14 0.0216(13) 0.0199(15) 0.0219(14) 0.0033(11) -0.0026(11) 0.0020(11)
C15 0.0238(14) 0.0209(15) 0.0221(14) 0.0043(11) -0.0048(11) 0.0014(11)
C16 0.0207(13) 0.0208(14) 0.0187(13) 0.0031(11) -0.0013(11) 0.0028(11)
Br2 0.0381(2) 0.0212(2) 0.0397(2) -0.00287(15) -0.00605(16) -0.00098(15)
N2 0.0238(12) 0.0187(12) 0.0267(13) 0.0031(10) 0.0032(10) 0.0027(10)
Br3 0.034(3) 0.030(3) 0.103(5) 0.012(3) 0.001(3) -0.003(2)
O3 0.0484(14) 0.0300(13) 0.0347(13) 0.0094(10) 0.0173(11) -0.0015(11)
O4 0.0478(14) 0.0290(12) 0.0223(11) 0.0016(9) -0.0002(10) 0.0042(10)
C17 0.0343(17) 0.0199(16) 0.0446(19) -0.0006(14) 0.0055(14) 0.0001(13)
C18 0.0260(15) 0.0215(16) 0.0376(17) 0.0010(13) 0.0024(13) -0.0002(12)
C19 0.0217(14) 0.0218(15) 0.0327(16) 0.0029(12) 0.0005(12) 0.0014(12)
C20 0.0241(14) 0.0190(15) 0.0394(18) 0.0029(13) 0.0010(13) -0.0006(12)
C21 0.0277(15) 0.0202(15) 0.0224(14) 0.0043(11) 0.0014(11) 0.0079(12)
C22 0.0247(14) 0.0192(14) 0.0264(15) 0.0059(12) 0.0044(11) 0.0067(11)
C23 0.0314(16) 0.0313(17) 0.0280(16) 0.0095(13) 0.0067(13) 0.0075(13)
C24 0.0335(17) 0.0305(18) 0.0435(19) 0.0162(15) 0.0105(14) 0.0028(14)
C25 0.0279(16) 0.0208(16) 0.052(2) 0.0108(15) 0.0050(14) 0.0024(13)
C26 0.0271(15) 0.0205(15) 0.0371(17) 0.0032(13) -0.0002(13) 0.0087(12)
C27 0.0331(16) 0.0191(15) 0.0388(18) -0.0019(13) -0.0024(14) 0.0038(13)
C28 0.0466(19) 0.0278(17) 0.0254(16) -0.0049(13) -0.0049(14) 0.0111(15)
C29 0.0422(18) 0.0324(18) 0.0238(15) 0.0067(13) 0.0069(13) 0.0106(14)
C30 0.0295(15) 0.0207(15) 0.0234(14) 0.0036(12) 0.0039(12) 0.0086(12)
C31 0.0313(15) 0.0214(15) 0.0273(15) 0.0062(12) 0.0080(12) 0.0094(12)
C32 0.0238(14) 0.0185(14) 0.0262(15) 0.0032(11) 0.0013(11) 0.0081(11)

loop_
_atom_type_symbol
_atom_type_description
_atom_type_scat_dispersion_real
_atom_type_scat_dispersion_imag
_atom_type_scat_source
C C 0.0181 0.0091 'International Tables Vol C Tables 4.2.6.8 and 6.1.1.4'
H H 0.0000 0.0000 'International Tables Vol C Tables 4.2.6.8 and 6.1.1.4'
Br Br -0.6763 1.2805 'International Tables Vol C Tables 4.2.6.8 and 6.1.1.4'
N N 0.0311 0.0180 'International Tables Vol C Tables 4.2.6.8 and 6.1.1.4'
O O 0.0492 0.0322 'International Tables Vol C Tables 4.2.6.8 and 6.1.1.4'

loop_
_geom_angle_atom_site_label_1
_geom_angle_atom_site_label_2
_geom_angle_atom_site_label_3
_geom_angle
_geom_angle_site_symmetry_1
_geom_angle_site_symmetry_3
_geom_angle_publ_flag
C5 N1 C4 117.1(2) . . ?
C15 N1 C4 118.1(2) . . ?
C15 N1 C5 124.8(2) . . ?
H1A C1 H1B 109.5 . . ?
H1A C1 H1C 109.5 . . ?
H1B C1 H1C 109.5 . . ?
C2 C1 H1A 109.5 . . ?
C2 C1 H1B 109.5 . . ?
C2 C1 H1C 109.5 . . ?
C1 C2 H2A 109.1 . . ?
C1 C2 H2B 109.1 . . ?
C1 C2 C3 112.6(3) . . ?
H2A C2 H2B 107.8 . . ?
C3 C2 H2A 109.1 . . ?
C3 C2 H2B 109.1 . . ?
C2 C3 H3A 109.5 . . ?
C2 C3 H3B 109.5 . . ?
H3A C3 H3B 108.1 . . ?
C4 C3 C2 110.7(3) . . ?
C4 C3 H3A 109.5 . . ?
C4 C3 H3B 109.5 . . ?
N1 C4 C3 112.5(2) . . ?
N1 C4 H4A 109.1 . . ?
N1 C4 H4B 109.1 . . ?
C3 C4 H4A 109.1 . . ?
C3 C4 H4B 109.1 . . ?
H4A C4 H4B 107.8 . . ?
N1 C5 C6 117.2(3) . . ?
O2 C5 N1 120.5(3) . . ?
O2 C5 C6 122.3(3) . . ?
C7 C6 C5 119.8(3) . . ?
C7 C6 C16 120.0(3) . . ?
C16 C6 C5 120.2(3) . . ?
C6 C7 H7 119.7 . . ?
C6 C7 C8 120.5(3) . . ?
C8 C7 H7 119.7 . . ?
C7 C8 H8 120.4 . . ?
C9 C8 C7 119.3(3) . . ?
C9 C8 H8 120.4 . . ?
C8 C9 Br1 117.7(2) . . ?
C8 C9 C10 123.0(3) . . ?
C10 C9 Br1 119.3(2) . . ?
C9 C10 C11 125.0(3) . . ?
C9 C10 C16 116.3(3) . . ?
C16 C10 C11 118.6(3) . . ?
C10 C11 H11 119.6 . . ?
C12 C11 C10 120.8(3) . . ?
C12 C11 H11 119.6 . . ?
C11 C12 H12 119.7 . . ?
C11 C12 C13 120.5(3) . . ?
C13 C12 H12 119.7 . . ?
C12 C13 H13 119.9 . . ?
C14 C13 C12 120.3(3) . . ?
C14 C13 H13 119.9 . . ?
C13 C14 C15 118.7(3) . . ?
C13 C14 C16 120.6(3) . . ?
C16 C14 C15 120.7(3) . . ?
O1 C15 N1 121.6(3) . . ?
O1 C15 C14 121.5(3) . . ?
N1 C15 C14 116.9(3) . . ?
C6 C16 C10 120.9(3) . . ?
C14 C16 C6 119.9(3) . . ?
C14 C16 C10 119.2(3) . . ?
C21 N2 C20 118.2(3) . . ?
C31 N2 C20 117.3(3) . . ?
C31 N2 C21 124.5(3) . . ?
H17A C17 H17B 109.5 . . ?
H17A C17 H17C 109.5 . . ?
H17B C17 H17C 109.5 . . ?
C18 C17 H17A 109.5 . . ?
C18 C17 H17B 109.5 . . ?
C18 C17 H17C 109.5 . . ?
C17 C18 H18A 109.1 . . ?
C17 C18 H18B 109.1 . . ?
H18A C18 H18B 107.8 . . ?
C19 C18 C17 112.6(3) . . ?
C19 C18 H18A 109.1 . . ?
C19 C18 H18B 109.1 . . ?
C18 C19 H19A 109.3 . . ?
C18 C19 H19B 109.3 . . ?
H19A C19 H19B 107.9 . . ?
C20 C19 C18 111.8(2) . . ?
C20 C19 H19A 109.3 . . ?
C20 C19 H19B 109.3 . . ?
N2 C20 C19 112.2(2) . . ?
N2 C20 H20A 109.2 . . ?
N2 C20 H20B 109.2 . . ?
C19 C20 H20A 109.2 . . ?
C19 C20 H20B 109.2 . . ?
H20A C20 H20B 107.9 . . ?
N2 C21 C22 117.4(3) . . ?
O4 C21 N2 119.9(3) . . ?
O4 C21 C22 122.7(3) . . ?
C23 C22 C21 118.8(3) . . ?
C23 C22 C32 120.9(3) . . ?
C32 C22 C21 120.3(3) . . ?
C22 C23 H23 119.8 . . ?
C22 C23 C24 120.4(3) . . ?
C24 C23 H23 119.8 . . ?
C23 C24 H24 119.7 . . ?
C25 C24 C23 120.7(3) . . ?
C25 C24 H24 119.7 . . ?
Br3 C25 H25 32(2) . . ?
C24 C25 Br3 150.3(3) . . ?
C24 C25 H25 119(2) . . ?
C24 C25 C26 119.9(3) . . ?
C26 C25 Br3 89.8(3) . . ?
C26 C25 H25 121(2) . . ?
C27 C26 C25 123.9(3) . . ?
C27 C26 C32 117.1(3) . . ?
C32 C26 C25 119.0(3) . . ?
C26 C27 Br2 119.5(3) . . ?
C26 C27 H27 119.0 . . ?
C28 C27 Br2 118.5(3) . . ?
C28 C27 C26 121.9(3) . . ?
C28 C27 H27 119.0 . . ?
C27 C28 H28 119.6 . . ?
C27 C28 C29 120.7(3) . . ?
C29 C28 H28 119.6 . . ?
C28 C29 H29 120.0 . . ?
C30 C29 C28 120.1(3) . . ?
C30 C29 H29 120.0 . . ?
C29 C30 C31 120.3(3) . . ?
C29 C30 C32 119.4(3) . . ?
C32 C30 C31 120.3(3) . . ?
N2 C31 C30 117.4(3) . . ?
O3 C31 N2 120.9(3) . . ?
O3 C31 C30 121.7(3) . . ?
C22 C32 C26 119.2(3) . . ?
C22 C32 C30 120.1(3) . . ?
C30 C32 C26 120.8(3) . . ?

loop_
_geom_bond_atom_site_label_1
_geom_bond_atom_site_label_2
_geom_bond_distance
_geom_bond_site_symmetry_2
_geom_bond_publ_flag
BR1b C9 1.903(3) . ?
O1 C15 1.215(4) . ?
N1 C4 1.477(4) . ?
N1 C5 1.397(4) . ?
N1 C15 1.394(4) . ?
C1 H1A 0.9800 . ?
C1 H1B 0.9800 . ?
C1 H1C 0.9800 . ?
C1 C2 1.522(5) . ?
O2 C5 1.216(4) . ?
C2 H2A 0.9900 . ?
C2 H2B 0.9900 . ?
C2 C3 1.526(4) . ?
C3 H3A 0.9900 . ?
C3 H3B 0.9900 . ?
C3 C4 1.523(4) . ?
C4 H4A 0.9900 . ?
C4 H4B 0.9900 . ?
C5 C6 1.482(4) . ?
C6 C7 1.373(4) . ?
C6 C16 1.413(4) . ?
C7 H7 0.9500 . ?
C7 C8 1.405(4) . ?
C8 H8 0.9500 . ?
C8 C9 1.370(4) . ?
C9 C10 1.415(4) . ?
C10 C11 1.422(4) . ?
C10 C16 1.419(4) . ?
C11 H11 0.9500 . ?
C11 C12 1.363(5) . ?
C12 H12 0.9500 . ?
C12 C13 1.404(5) . ?
C13 H13 0.9500 . ?
C13 C14 1.375(4) . ?
C14 C15 1.482(4) . ?
C14 C16 1.412(4) . ?
Br2 C27 1.902(3) . ?
N2 C20 1.470(4) . ?
N2 C21 1.395(4) . ?
N2 C31 1.395(4) . ?
Br3 C25 2.153(6) . ?
O3 C31 1.222(4) . ?
O4 C21 1.222(4) . ?
C17 H17A 0.9800 . ?
C17 H17B 0.9800 . ?
C17 H17C 0.9800 . ?
C17 C18 1.526(4) . ?
C18 H18A 0.9900 . ?
C18 H18B 0.9900 . ?
C18 C19 1.526(4) . ?
C19 H19A 0.9900 . ?
C19 H19B 0.9900 . ?
C19 C20 1.526(4) . ?
C20 H20A 0.9900 . ?
C20 H20B 0.9900 . ?
C21 C22 1.480(4) . ?
C22 C23 1.375(4) . ?
C22 C32 1.408(4) . ?
C23 H23 0.9500 . ?
C23 C24 1.400(5) . ?
C24 H24 0.9500 . ?
C24 C25 1.384(5) . ?
C25 H25 0.99(4) . ?
C25 C26 1.426(5) . ?
C26 C27 1.411(5) . ?
C26 C32 1.424(4) . ?
C27 H27 0.9500 . ?
C27 C28 1.353(5) . ?
C28 H28 0.9500 . ?
C28 C29 1.415(5) . ?
C29 H29 0.9500 . ?
C29 C30 1.371(4) . ?
C30 C31 1.473(5) . ?
C30 C32 1.422(4) . ?
